data_7226805
loop_
_publ_author_name
'Hou, Xiaomin'
'Tang, Sifu'

_publ_section_title
;
 Four new silver phosphonates constructed from semi-rigid phosphonate
 ligands: syntheses, structures and properties
;
_journal_name_full 'RSC Adv.'
_journal_paper_doi 10.1039/C6RA21382K
_journal_year 2016
_chemical_formula_sum 'C10 H14 Ag2 O6 P2'
_chemical_formula_weight 507.89
_chemical_name_systematic
;
 ?
;
_space_group_crystal_system monoclinic
_space_group_IT_number 14
_space_group_name_Hall '-P 2ybc'
_space_group_name_H-M_alt 'P 1 21/c 1'
_symmetry_space_group_name_Hall '-P 2ybc'
_symmetry_space_group_name_H-M 'P 1 21/c 1'
_atom_sites_solution_hydrogens geom
_audit_creation_method SHELXL-2013
_audit_update_record
;
2016-08-12 deposited with the CCDC.
2016-10-17 downloaded from the CCDC.
;
_cell_angle_alpha 90
_cell_angle_beta 94.412(13)
_cell_angle_gamma 90
_cell_formula_units_Z 2
_cell_length_a 6.747(2)
_cell_length_b 6.1736(16)
_cell_length_c 15.970(5)
_cell_measurement_reflns_used 3501
_cell_measurement_temperature 300(2)
_cell_measurement_theta_max 24.998
_cell_measurement_theta_min 3.028
_cell_volume 663.2(3)
_computing_cell_refinement 'Bruker XSCANS'
_computing_data_collection 'Bruker XSCANS'
_computing_data_reduction 'Bruker SHELXTL'
_computing_molecular_graphics 'Bruker SHELXTL'
_computing_publication_material 'Bruker SHELXTL'
_computing_structure_refinement 'SHELXL-2013 (Sheldrick, 2013)'
_computing_structure_solution 'Bruker SHELXTL'
_diffrn_ambient_temperature 300(2)
_diffrn_measured_fraction_theta_full 0.958
_diffrn_measured_fraction_theta_max 0.989
_diffrn_measurement_device_type 'Bruker P4'
_diffrn_measurement_method '\w scans'
_diffrn_radiation_type MoK\a
_diffrn_radiation_wavelength 0.71073
_diffrn_reflns_av_R_equivalents 0.0310
_diffrn_reflns_av_unetI/netI 0.0308
_diffrn_reflns_Laue_measured_fraction_full 0.958
_diffrn_reflns_Laue_measured_fraction_max 0.989
_diffrn_reflns_limit_h_max 7
_diffrn_reflns_limit_h_min -7
_diffrn_reflns_limit_k_max 7
_diffrn_reflns_limit_k_min -6
_diffrn_reflns_limit_l_max 18
_diffrn_reflns_limit_l_min -18
_diffrn_reflns_number 3501
_diffrn_reflns_point_group_measured_fraction_full 0.958
_diffrn_reflns_point_group_measured_fraction_max 0.989
_diffrn_reflns_theta_full 25.242
_diffrn_reflns_theta_max 24.998
_diffrn_reflns_theta_min 3.028
_exptl_absorpt_coefficient_mu 3.214
_exptl_absorpt_correction_T_max 0.825
_exptl_absorpt_correction_T_min 0.467
_exptl_absorpt_correction_type multi-scan
_exptl_crystal_colour colorless
_exptl_crystal_density_diffrn 2.543
_exptl_crystal_description plate
_exptl_crystal_F_000 492
_exptl_crystal_size_max 0.24
_exptl_crystal_size_mid 0.20
_exptl_crystal_size_min 0.06
_refine_diff_density_max 1.363
_refine_diff_density_min -1.092
_refine_diff_density_rms 0.121
_refine_ls_extinction_method none
_refine_ls_goodness_of_fit_ref 1.060
_refine_ls_hydrogen_treatment constr
_refine_ls_matrix_type full
_refine_ls_number_parameters 92
_refine_ls_number_reflns 1144
_refine_ls_number_restraints 0
_refine_ls_restrained_S_all 1.060
_refine_ls_R_factor_all 0.0477
_refine_ls_R_factor_gt 0.0329
_refine_ls_shift/su_max 0.000
_refine_ls_shift/su_mean 0.000
_refine_ls_structure_factor_coef Fsqd
_refine_ls_weighting_details
;
 w=1/[\s^2^(Fo^2^)+(0.0303P)^2^+3.1481P]
 where P=(Fo^2^+2Fc^2^)/3
;
_refine_ls_weighting_scheme calc
_refine_ls_wR_factor_gt 0.0737
_refine_ls_wR_factor_ref 0.0794
_reflns_Friedel_coverage 0.000
_reflns_number_gt 920
_reflns_number_total 1144
_reflns_threshold_expression 'I > 2\s(I)'
_cod_data_source_file c6ra21382k2.cif
_cod_data_source_block 2
_cod_original_cell_volume 663.2(4)
_cod_database_code 7226805
_shelx_space_group_comment
;
The symmetry employed for this shelxl refinement is uniquely defined
by the following loop, which should always be used as a source of
symmetry information in preference to the above space-group names.
They are only intended as comments.
;
_shelxl_version_number 2013-2

loop_
_space_group_symop_operation_xyz
'x, y, z'
'-x, y+1/2, -z+1/2'
'-x, -y, -z'
'x, -y-1/2, z-1/2'

loop_
_atom_site_label
_atom_site_type_symbol
_atom_site_fract_x
_atom_site_fract_y
_atom_site_fract_z
_atom_site_U_iso_or_equiv
_atom_site_adp_type
_atom_site_occupancy
_atom_site_site_symmetry_order
_atom_site_calc_flag
_atom_site_refinement_flags_posn
_atom_site_refinement_flags_adp
Ag1 Ag 1.09388(8) -0.39670(7) 0.18825(3) 0.0373(2) Uani 1 1 d . .
O1 O 1.1663(5) 0.2619(6) 0.2424(2) 0.0238(9) Uani 1 1 d . .
O2 O 1.4746(5) 0.2251(6) 0.1627(2) 0.0260(9) Uani 1 1 d . .
H2A H 1.5332 0.2720 0.2058 0.039 Uiso 1 1 calc R U
O3 O 1.3060(6) -0.1115(6) 0.2157(2) 0.0267(9) Uani 1 1 d . .
P1 P 1.27351(19) 0.1182(2) 0.18427(8) 0.0167(3) Uani 1 1 d . .
C1 C 1.3610(8) 0.2901(10) -0.0524(4) 0.0280(13) Uani 1 1 d . .
H1A H 1.3261 0.1572 -0.0811 0.042 Uiso 1 1 calc R U
H1B H 1.4509 0.2599 -0.0043 0.042 Uiso 1 1 calc R U
H1C H 1.4238 0.3857 -0.0896 0.042 Uiso 1 1 calc R U
C2 C 1.1764(7) 0.3956(8) -0.0244(3) 0.0189(11) Uani 1 1 d . .
C3 C 1.0698(7) 0.3077(8) 0.0405(3) 0.0160(11) Uani 1 1 d . .
C4 C 0.8983(8) 0.4141(8) 0.0634(3) 0.0188(11) Uani 1 1 d . .
H4A H 0.8306 0.3557 0.1067 0.023 Uiso 1 1 calc R U
C5 C 1.1322(8) 0.0967(8) 0.0834(3) 0.0209(12) Uani 1 1 d . .
H5A H 1.2108 0.0153 0.0459 0.025 Uiso 1 1 calc R U
H5B H 1.0133 0.0128 0.0910 0.025 Uiso 1 1 calc R U

loop_
_atom_site_aniso_label
_atom_site_aniso_U_11
_atom_site_aniso_U_22
_atom_site_aniso_U_33
_atom_site_aniso_U_23
_atom_site_aniso_U_13
_atom_site_aniso_U_12
Ag1 0.0425(3) 0.0197(3) 0.0511(3) -0.0035(2) 0.0114(2) -0.0006(2)
O1 0.029(2) 0.023(2) 0.019(2) 0.0037(16) 0.0018(16) 0.0020(17)
O2 0.025(2) 0.033(2) 0.019(2) -0.0019(17) -0.0037(16) -0.0110(17)
O3 0.029(2) 0.019(2) 0.030(2) 0.0065(17) -0.0101(17) -0.0003(16)
P1 0.0182(7) 0.0154(7) 0.0156(7) 0.0026(5) -0.0038(5) -0.0007(5)
C1 0.027(3) 0.029(3) 0.029(3) 0.000(3) 0.004(3) 0.006(3)
C2 0.017(3) 0.022(3) 0.017(3) -0.002(2) -0.009(2) 0.000(2)
C3 0.021(3) 0.012(2) 0.013(3) -0.002(2) -0.011(2) -0.003(2)
C4 0.021(3) 0.023(3) 0.011(2) 0.002(2) -0.005(2) -0.003(2)
C5 0.023(3) 0.016(3) 0.022(3) 0.001(2) -0.011(2) -0.002(2)

loop_
_atom_type_symbol
_atom_type_description
_atom_type_scat_dispersion_real
_atom_type_scat_dispersion_imag
_atom_type_scat_source
C C 0.0033 0.0016 'International Tables Vol C Tables 4.2.6.8 and 6.1.1.4'
H H 0.0000 0.0000 'International Tables Vol C Tables 4.2.6.8 and 6.1.1.4'
O O 0.0106 0.0060 'International Tables Vol C Tables 4.2.6.8 and 6.1.1.4'
P P 0.1023 0.0942 'International Tables Vol C Tables 4.2.6.8 and 6.1.1.4'
Ag Ag -0.8971 1.1015 'International Tables Vol C Tables 4.2.6.8 and 6.1.1.4'

loop_
_geom_angle_atom_site_label_1
_geom_angle_atom_site_label_2
_geom_angle_atom_site_label_3
_geom_angle
_geom_angle_site_symmetry_1
_geom_angle_site_symmetry_3
O3 Ag1 O1 121.16(13) . 1_545
O3 Ag1 O1 93.87(14) . 2_745
O1 Ag1 O1 110.23(9) 1_545 2_745
O3 Ag1 C4 140.35(15) . 1_545
O1 Ag1 C4 87.55(15) 1_545 1_545
O1 Ag1 C4 101.28(15) 2_745 1_545
P1 O1 Ag1 113.8(2) . 1_565
P1 O1 Ag1 117.0(2) . 2_755
Ag1 O1 Ag1 114.19(15) 1_565 2_755
P1 O3 Ag1 125.7(2) . .
O1 P1 O3 114.3(2) . .
O1 P1 O2 110.5(2) . .
O3 P1 O2 111.1(2) . .
O1 P1 C5 110.2(2) . .
O3 P1 C5 106.2(2) . .
O2 P1 C5 103.9(2) . .
C4 C2 C3 117.4(5) 3_765 .
C4 C2 C1 120.5(5) 3_765 .
C3 C2 C1 122.1(5) . .
C4 C3 C2 119.2(5) . .
C4 C3 C5 119.3(5) . .
C2 C3 C5 121.4(5) . .
C3 C4 C2 123.4(5) . 3_765
C3 C4 Ag1 91.8(3) . 1_565
C2 C4 Ag1 96.2(3) 3_765 1_565
C3 C5 P1 116.6(3) . .

loop_
_geom_bond_atom_site_label_1
_geom_bond_atom_site_label_2
_geom_bond_distance
_geom_bond_site_symmetry_2
Ag1 O3 2.290(4) .
Ag1 O1 2.316(4) 1_545
Ag1 O1 2.360(4) 2_745
Ag1 C4 2.584(5) 1_545
O1 P1 1.508(4) .
O1 Ag1 2.316(4) 1_565
O1 Ag1 2.360(4) 2_755
O2 P1 1.571(4) .
O3 P1 1.515(4) .
P1 C5 1.812(5) .
C1 C2 1.504(7) .
C2 C4 1.405(7) 3_765
C2 C3 1.414(7) .
C3 C4 1.404(7) .
C3 C5 1.517(7) .
C4 C2 1.405(7) 3_765
C4 Ag1 2.584(5) 1_565
